data_2228917
loop_
_publ_author_name
'Huang, Zhao-Hui'
'Chu, Yong'
'Ye, De-Yong'

_publ_section_title
;
 2-(Furan-2-yl)-5-(2-nitrobenzyl)-2,3-dihydro-1,5-benzothiazepin-4(5<i>H</i>)-one
;
_journal_coeditor_code XU5112
_journal_issue 1
_journal_name_full 'Acta Crystallographica Section E'
_journal_page_first o168
_journal_paper_doi 10.1107/S1600536810052098
_journal_volume 67
_journal_year 2011
_chemical_formula_iupac 'C20 H16 N2 O4 S'
_chemical_formula_moiety 'C20 H16 N2 O4 S'
_chemical_formula_sum 'C20 H16 N2 O4 S'
_chemical_formula_weight 380.41
_chemical_name_systematic
;
2-(Furan-2-yl)-5-(2-nitrobenzyl)-2,3-dihydro-1,5-benzothiazepin-4(5<i>H</i>)-one
;
_space_group_IT_number 14
_symmetry_cell_setting monoclinic
_symmetry_space_group_name_Hall '-P 2yn'
_symmetry_space_group_name_H-M 'P 1 21/n 1'
_atom_sites_solution_hydrogens geom
_atom_sites_solution_primary direct
_atom_sites_solution_secondary difmap
_audit_creation_method SHELXL-97
_cell_angle_alpha 90.00
_cell_angle_beta 105.535(4)
_cell_angle_gamma 90.00
_cell_formula_units_Z 4
_cell_length_a 11.061(3)
_cell_length_b 8.538(3)
_cell_length_c 19.340(6)
_cell_measurement_reflns_used 1000
_cell_measurement_temperature 293(2)
_cell_measurement_theta_max 26.674
_cell_measurement_theta_min 2.624
_cell_volume 1759.7(10)
_computing_cell_refinement 'SAINT (Bruker, 2000)'
_computing_data_collection 'SMART (Bruker, 2000)'
_computing_data_reduction 'SAINT (Bruker, 2000)'
_computing_molecular_graphics 'SHELXTL (Sheldrick, 2008)'
_computing_publication_material 'SHELXTL (Sheldrick, 2008)'
_computing_structure_refinement 'SHELXTL (Sheldrick, 2008)'
_computing_structure_solution 'SHELXTL (Sheldrick, 2008)'
_diffrn_ambient_temperature 293(2)
_diffrn_measured_fraction_theta_full 0.997
_diffrn_measured_fraction_theta_max 0.997
_diffrn_measurement_device_type 'Bruker SMART CCD area-detector'
_diffrn_measurement_method '\f and \w'
_diffrn_radiation_monochromator graphite
_diffrn_radiation_source 'fine-focus sealed tube'
_diffrn_radiation_type MoK\a
_diffrn_radiation_wavelength 0.71073
_diffrn_reflns_av_R_equivalents 0.0383
_diffrn_reflns_av_sigmaI/netI 0.0347
_diffrn_reflns_limit_h_max 13
_diffrn_reflns_limit_h_min -13
_diffrn_reflns_limit_k_max 10
_diffrn_reflns_limit_k_min -9
_diffrn_reflns_limit_l_max 16
_diffrn_reflns_limit_l_min -23
_diffrn_reflns_number 7699
_diffrn_reflns_theta_full 26.01
_diffrn_reflns_theta_max 26.01
_diffrn_reflns_theta_min 1.93
_diffrn_standards_number 0
_exptl_absorpt_coefficient_mu 0.214
_exptl_absorpt_correction_T_max 0.9707
_exptl_absorpt_correction_T_min 0.9625
_exptl_absorpt_correction_type multi-scan
_exptl_absorpt_process_details '(SADABS; Sheldrick, 1996)'
_exptl_crystal_colour light-yellow
_exptl_crystal_density_diffrn 1.436
_exptl_crystal_density_method 'not measured'
_exptl_crystal_description block
_exptl_crystal_F_000 792
_exptl_crystal_size_max 0.18
_exptl_crystal_size_mid 0.16
_exptl_crystal_size_min 0.14
_refine_diff_density_max 0.324
_refine_diff_density_min -0.343
_refine_ls_extinction_method none
_refine_ls_goodness_of_fit_ref 1.096
_refine_ls_hydrogen_treatment constr
_refine_ls_matrix_type full
_refine_ls_number_parameters 244
_refine_ls_number_reflns 3458
_refine_ls_number_restraints 12
_refine_ls_restrained_S_all 1.116
_refine_ls_R_factor_all 0.0568
_refine_ls_R_factor_gt 0.0467
_refine_ls_shift/su_max 0.000
_refine_ls_shift/su_mean 0.000
_refine_ls_structure_factor_coef Fsqd
_refine_ls_weighting_details 'calc w=1/[\s^2^(Fo^2^)+(0.0823P)^2^+0.1330P] where P=(Fo^2^+2Fc^2^)/3'
_refine_ls_weighting_scheme calc
_refine_ls_wR_factor_gt 0.1321
_refine_ls_wR_factor_ref 0.1396
_reflns_number_gt 2755
_reflns_number_total 3458
_reflns_threshold_expression I>2sigma(I)
_cod_data_source_file xu5112.cif
_cod_data_source_block I
_cod_original_cell_volume 1759.7(9)
_cod_original_sg_symbol_H-M 'P 21/n'
_cod_database_code 2228917
_cod_database_fobs_code 2228917

loop_
_symmetry_equiv_pos_as_xyz
'x, y, z'
'-x+1/2, y+1/2, -z+1/2'
'-x, -y, -z'
'x-1/2, -y-1/2, z-1/2'

loop_
_atom_site_type_symbol
_atom_site_label
_atom_site_fract_x
_atom_site_fract_y
_atom_site_fract_z
_atom_site_U_iso_or_equiv
_atom_site_adp_type
_atom_site_calc_flag
_atom_site_refinement_flags
_atom_site_occupancy
_atom_site_disorder_assembly
_atom_site_disorder_group
S S1 0.88992(5) 0.50517(6) 0.22528(3) 0.04348(19) Uani d . 1 . .
N N1 0.86748(14) 0.47987(17) 0.06247(8) 0.0344(4) Uani d . 1 . .
N N2 0.54187(16) 0.5826(2) -0.12646(8) 0.0452(4) Uani d . 1 . .
O O1 1.1607(2) 0.6320(2) 0.34025(9) 0.0879(7) Uani d U 1 . .
O O2 0.95960(14) 0.70935(17) 0.05012(8) 0.0517(4) Uani d . 1 . .
O O3 0.62377(17) 0.5009(2) -0.13854(8) 0.0672(5) Uani d . 1 . .
O O4 0.44565(16) 0.6131(2) -0.17221(9) 0.0748(5) Uani d . 1 . .
C C1 1.2646(3) 0.5769(3) 0.38975(14) 0.0791(9) Uani d . 1 . .
H H1A 1.2950 0.6160 0.4360 0.095 Uiso calc R 1 . .
C C2 1.3141(2) 0.4647(4) 0.36370(14) 0.0702(7) Uani d . 1 . .
H H2A 1.3846 0.4070 0.3869 0.084 Uiso calc R 1 . .
C C3 1.2399(3) 0.4454(4) 0.29201(15) 0.0882(10) Uani d U 1 . .
H H3A 1.2542 0.3736 0.2589 0.106 Uiso calc R 1 . .
C C4 1.14695(19) 0.5473(2) 0.28057(10) 0.0419(5) Uani d . 1 . .
C C5 1.04068(17) 0.5900(2) 0.21861(10) 0.0394(4) Uani d . 1 . .
H H5A 1.0320 0.7042 0.2191 0.047 Uiso calc R 1 . .
C C6 1.06808(18) 0.5463(2) 0.14781(10) 0.0408(5) Uani d . 1 . .
H H6A 1.1432 0.6006 0.1442 0.049 Uiso calc R 1 . .
H H6B 1.0844 0.4347 0.1476 0.049 Uiso calc R 1 . .
C C7 0.96163(17) 0.5866(2) 0.08346(10) 0.0383(4) Uani d . 1 . .
C C8 0.86766(16) 0.3349(2) 0.09979(9) 0.0348(4) Uani d . 1 . .
C C9 0.87861(17) 0.3321(2) 0.17369(10) 0.0393(4) Uani d . 1 . .
C C10 0.8751(2) 0.1872(3) 0.20661(12) 0.0523(5) Uani d . 1 . .
H H10A 0.8841 0.1833 0.2558 0.063 Uiso calc R 1 . .
C C11 0.8586(2) 0.0509(3) 0.16798(13) 0.0585(6) Uani d . 1 . .
H H11A 0.8519 -0.0438 0.1904 0.070 Uiso calc R 1 . .
C C12 0.8520(2) 0.0544(3) 0.09558(13) 0.0513(5) Uani d . 1 . .
H H12A 0.8435 -0.0384 0.0695 0.062 Uiso calc R 1 . .
C C13 0.85800(18) 0.1954(2) 0.06219(11) 0.0417(5) Uani d . 1 . .
H H13A 0.8555 0.1970 0.0138 0.050 Uiso calc R 1 . .
C C14 0.77070(18) 0.5078(2) -0.00482(10) 0.0371(4) Uani d . 1 . .
H H14A 0.7365 0.4077 -0.0245 0.045 Uiso calc R 1 . .
H H14B 0.8098 0.5556 -0.0389 0.045 Uiso calc R 1 . .
C C15 0.66344(16) 0.6118(2) 0.00252(9) 0.0339(4) Uani d . 1 . .
C C16 0.55868(17) 0.6482(2) -0.05424(9) 0.0368(4) Uani d . 1 . .
C C17 0.46416(19) 0.7472(2) -0.04634(11) 0.0452(5) Uani d . 1 . .
H H17A 0.3964 0.7693 -0.0854 0.054 Uiso calc R 1 . .
C C18 0.4709(2) 0.8125(2) 0.01949(12) 0.0494(5) Uani d . 1 . .
H H18A 0.4080 0.8794 0.0253 0.059 Uiso calc R 1 . .
C C19 0.5712(2) 0.7785(2) 0.07652(11) 0.0473(5) Uani d . 1 . .
H H19A 0.5761 0.8220 0.1213 0.057 Uiso calc R 1 . .
C C20 0.66531(18) 0.6798(2) 0.06802(10) 0.0407(4) Uani d . 1 . .
H H20A 0.7323 0.6583 0.1076 0.049 Uiso calc R 1 . .

loop_
_atom_site_aniso_label
_atom_site_aniso_U_11
_atom_site_aniso_U_22
_atom_site_aniso_U_33
_atom_site_aniso_U_12
_atom_site_aniso_U_13
_atom_site_aniso_U_23
S1 0.0388(3) 0.0601(4) 0.0317(3) 0.0035(2) 0.0097(2) -0.0043(2)
N1 0.0350(8) 0.0381(8) 0.0275(8) 0.0007(6) 0.0037(6) 0.0011(6)
N2 0.0454(9) 0.0529(11) 0.0315(9) -0.0075(8) 0.0002(7) 0.0006(7)
O1 0.1060(14) 0.0885(13) 0.0440(9) 0.0542(11) -0.0236(9) -0.0251(9)
O2 0.0547(9) 0.0492(8) 0.0477(8) -0.0111(7) 0.0076(7) 0.0070(7)
O3 0.0678(11) 0.0909(13) 0.0368(9) 0.0228(9) 0.0033(8) -0.0118(8)
O4 0.0579(10) 0.1064(15) 0.0429(9) 0.0081(10) -0.0167(7) -0.0144(9)
C1 0.0895(19) 0.0787(18) 0.0430(13) 0.0247(16) -0.0275(13) -0.0115(13)
C2 0.0528(14) 0.0937(19) 0.0517(15) 0.0275(13) -0.0073(11) -0.0008(14)
C3 0.0848(19) 0.110(2) 0.0542(15) 0.0532(18) -0.0095(14) -0.0240(15)
C4 0.0414(10) 0.0460(11) 0.0341(10) 0.0044(9) 0.0030(8) -0.0063(8)
C5 0.0375(10) 0.0409(10) 0.0371(10) 0.0039(8) 0.0053(8) -0.0030(8)
C6 0.0344(9) 0.0517(12) 0.0361(10) -0.0022(8) 0.0089(8) -0.0026(9)
C7 0.0385(10) 0.0431(11) 0.0343(10) -0.0003(8) 0.0117(8) -0.0009(8)
C8 0.0308(9) 0.0395(10) 0.0319(9) 0.0018(7) 0.0046(7) 0.0029(7)
C9 0.0346(9) 0.0489(11) 0.0327(10) 0.0020(8) 0.0063(8) 0.0032(8)
C10 0.0580(13) 0.0588(14) 0.0378(11) -0.0007(11) 0.0092(10) 0.0130(10)
C11 0.0672(15) 0.0487(13) 0.0548(14) 0.0000(11) 0.0081(12) 0.0148(11)
C12 0.0561(13) 0.0403(11) 0.0521(13) 0.0026(10) 0.0051(10) 0.0026(9)
C13 0.0421(10) 0.0447(11) 0.0364(10) 0.0030(8) 0.0073(8) 0.0008(8)
C14 0.0409(10) 0.0398(10) 0.0283(9) 0.0005(8) 0.0051(8) -0.0004(7)
C15 0.0367(9) 0.0328(9) 0.0313(9) -0.0058(7) 0.0076(7) 0.0035(7)
C16 0.0381(10) 0.0376(10) 0.0326(9) -0.0074(8) 0.0058(8) 0.0015(7)
C17 0.0363(10) 0.0487(12) 0.0455(12) 0.0000(9) 0.0023(9) 0.0044(9)
C18 0.0438(11) 0.0492(12) 0.0552(13) 0.0075(9) 0.0131(10) -0.0008(10)
C19 0.0511(12) 0.0504(12) 0.0401(11) 0.0016(9) 0.0119(9) -0.0048(9)
C20 0.0422(10) 0.0443(11) 0.0327(10) 0.0019(8) 0.0047(8) -0.0008(8)

loop_
_atom_type_symbol
_atom_type_description
_atom_type_scat_dispersion_real
_atom_type_scat_dispersion_imag
_atom_type_scat_source
C C 0.0033 0.0016 'International Tables Vol C Tables 4.2.6.8 and 6.1.1.4'
H H 0.0000 0.0000 'International Tables Vol C Tables 4.2.6.8 and 6.1.1.4'
N N 0.0061 0.0033 'International Tables Vol C Tables 4.2.6.8 and 6.1.1.4'
O O 0.0106 0.0060 'International Tables Vol C Tables 4.2.6.8 and 6.1.1.4'
S S 0.1246 0.1234 'International Tables Vol C Tables 4.2.6.8 and 6.1.1.4'

loop_
_geom_angle_atom_site_label_1
_geom_angle_atom_site_label_2
_geom_angle_atom_site_label_3
_geom_angle_site_symmetry_1
_geom_angle_site_symmetry_3
_geom_angle
_geom_angle_publ_flag
C9 S1 C5 . . 102.48(9) ?
C7 N1 C8 . . 122.04(15) ?
C7 N1 C14 . . 118.29(15) ?
C8 N1 C14 . . 119.33(14) ?
O3 N2 O4 . . 122.38(17) ?
O3 N2 C16 . . 119.38(16) ?
O4 N2 C16 . . 118.24(18) ?
C4 O1 C1 . . 107.33(19) ?
C2 C1 O1 . . 110.6(2) ?
C2 C1 H1A . . 124.7 ?
O1 C1 H1A . . 124.7 ?
C1 C2 C3 . . 106.1(2) ?
C1 C2 H2A . . 127.0 ?
C3 C2 H2A . . 127.0 ?
C4 C3 C2 . . 107.9(2) ?
C4 C3 H3A . . 126.0 ?
C2 C3 H3A . . 126.0 ?
C3 C4 O1 . . 108.01(19) ?
C3 C4 C5 . . 135.4(2) ?
O1 C4 C5 . . 116.57(17) ?
C4 C5 C6 . . 111.12(15) ?
C4 C5 S1 . . 112.40(14) ?
C6 C5 S1 . . 111.43(13) ?
C4 C5 H5A . . 107.2 ?
C6 C5 H5A . . 107.2 ?
S1 C5 H5A . . 107.2 ?
C7 C6 C5 . . 112.73(15) ?
C7 C6 H6A . . 109.0 ?
C5 C6 H6A . . 109.0 ?
C7 C6 H6B . . 109.0 ?
C5 C6 H6B . . 109.0 ?
H6A C6 H6B . . 107.8 ?
O2 C7 N1 . . 120.66(17) ?
O2 C7 C6 . . 121.97(17) ?
N1 C7 C6 . . 117.35(17) ?
C13 C8 C9 . . 119.62(17) ?
C13 C8 N1 . . 119.29(16) ?
C9 C8 N1 . . 121.09(16) ?
C10 C9 C8 . . 118.34(18) ?
C10 C9 S1 . . 119.28(15) ?
C8 C9 S1 . . 122.32(15) ?
C11 C10 C9 . . 121.33(19) ?
C11 C10 H10A . . 119.3 ?
C9 C10 H10A . . 119.3 ?
C10 C11 C12 . . 119.9(2) ?
C10 C11 H11A . . 120.1 ?
C12 C11 H11A . . 120.1 ?
C13 C12 C11 . . 119.8(2) ?
C13 C12 H12A . . 120.1 ?
C11 C12 H12A . . 120.1 ?
C12 C13 C8 . . 120.85(19) ?
C12 C13 H13A . . 119.6 ?
C8 C13 H13A . . 119.6 ?
N1 C14 C15 . . 114.53(15) ?
N1 C14 H14A . . 108.6 ?
C15 C14 H14A . . 108.6 ?
N1 C14 H14B . . 108.6 ?
C15 C14 H14B . . 108.6 ?
H14A C14 H14B . . 107.6 ?
C20 C15 C16 . . 115.38(17) ?
C20 C15 C14 . . 120.58(16) ?
C16 C15 C14 . . 124.03(16) ?
C17 C16 C15 . . 122.67(17) ?
C17 C16 N2 . . 115.49(17) ?
C15 C16 N2 . . 121.83(17) ?
C18 C17 C16 . . 119.67(18) ?
C18 C17 H17A . . 120.2 ?
C16 C17 H17A . . 120.2 ?
C19 C18 C17 . . 119.42(19) ?
C19 C18 H18A . . 120.3 ?
C17 C18 H18A . . 120.3 ?
C18 C19 C20 . . 120.44(19) ?
C18 C19 H19A . . 119.8 ?
C20 C19 H19A . . 119.8 ?
C19 C20 C15 . . 122.40(18) ?
C19 C20 H20A . . 118.8 ?
C15 C20 H20A . . 118.8 ?

loop_
_geom_bond_atom_site_label_1
_geom_bond_atom_site_label_2
_geom_bond_site_symmetry_2
_geom_bond_distance
_geom_bond_publ_flag
S1 C9 . 1.769(2) ?
S1 C5 . 1.854(2) ?
N1 C7 . 1.361(2) ?
N1 C8 . 1.433(2) ?
N1 C14 . 1.466(2) ?
N2 O3 . 1.215(2) ?
N2 O4 . 1.216(2) ?
N2 C16 . 1.470(2) ?
O1 C4 . 1.336(3) ?
O1 C1 . 1.368(3) ?
O2 C7 . 1.228(2) ?
C1 C2 . 1.272(4) ?
C1 H1A . 0.9300 ?
C2 C3 . 1.419(4) ?
C2 H2A . 0.9300 ?
C3 C4 . 1.319(3) ?
C3 H3A . 0.9300 ?
C4 C5 . 1.482(3) ?
C5 C6 . 1.526(3) ?
C5 H5A . 0.9800 ?
C6 C7 . 1.506(3) ?
C6 H6A . 0.9700 ?
C6 H6B . 0.9700 ?
C8 C13 . 1.384(3) ?
C8 C9 . 1.402(3) ?
C9 C10 . 1.396(3) ?
C10 C11 . 1.369(3) ?
C10 H10A . 0.9300 ?
C11 C12 . 1.383(3) ?
C11 H11A . 0.9300 ?
C12 C13 . 1.376(3) ?
C12 H12A . 0.9300 ?
C13 H13A . 0.9300 ?
C14 C15 . 1.518(3) ?
C14 H14A . 0.9700 ?
C14 H14B . 0.9700 ?
C15 C20 . 1.389(3) ?
C15 C16 . 1.401(2) ?
C16 C17 . 1.384(3) ?
C17 C18 . 1.374(3) ?
C17 H17A . 0.9300 ?
C18 C19 . 1.370(3) ?
C18 H18A . 0.9300 ?
C19 C20 . 1.382(3) ?
C19 H19A . 0.9300 ?
C20 H20A . 0.9300 ?

loop_
_geom_hbond_atom_site_label_D
_geom_hbond_atom_site_label_H
_geom_hbond_atom_site_label_A
_geom_hbond_site_symmetry_A
_geom_hbond_distance_DH
_geom_hbond_distance_HA
_geom_hbond_distance_DA
_geom_hbond_angle_DHA
C2 H2A O2 2_745 0.93 2.49 3.401(3) 168
C12 H12A O2 1_545 0.93 2.59 3.381(3) 144
